data_4088295
loop_
_publ_author_name
'McCrea-Hendrick, Madison L.'
'Caputo, Christine A.'
'Roberts, Christopher J.'
'Fettinger, James C.'
'Tuononen, Heikki M.'
'Power, Philip P.'

_publ_section_title
;
 Reactions of Terphenyl-Substituted Digallene AriPr4GaGaAriPr4 (AriPr4 =
 C6H3-2,6-(C6H3-2,6-iPr2)2) with Transition Metal Carbonyls and
 Theoretical Investigation of the Mechanism of Addition
;
_journal_issue 4
_journal_name_full Organometallics
_journal_page_first 579
_journal_paper_doi 10.1021/acs.organomet.5b00992
_journal_volume 35
_journal_year 2016
_chemical_formula_moiety 'C64 H74 Cr Ga2 O4'
_chemical_formula_sum 'C64 H74 Cr Ga2 O4'
_chemical_formula_weight 1098.67
_space_group_crystal_system monoclinic
_space_group_IT_number 15
_space_group_name_Hall '-C 2yc'
_space_group_name_H-M_alt 'C 1 2/c 1'
_atom_sites_solution_hydrogens geom
_audit_creation_method SHELXL-2013
_cell_angle_alpha 90
_cell_angle_beta 109.243(5)
_cell_angle_gamma 90
_cell_formula_units_Z 8
_cell_length_a 23.711(3)
_cell_length_b 23.470(3)
_cell_length_c 21.496(2)
_cell_measurement_reflns_used 9789
_cell_measurement_temperature 90(2)
_cell_measurement_theta_max 30.58
_cell_measurement_theta_min 2.35
_cell_volume 11294(2)
_computing_cell_refinement 'SAINT (8.34a) (Bruker, 2013)'
_computing_data_collection 'Apex2 (2010-11.3) (Bruker, 2010)'
_computing_data_reduction 'SAINT (8.34a) (Bruker, 2013)'
_computing_molecular_graphics 'Bruker SHELXTL'
_computing_publication_material 'Bruker SHELXTL'
_computing_structure_refinement 'SHELXL-2013 (Sheldrick, 2013)'
_computing_structure_solution 'SHELXS-97 (Sheldrick, 2008)'
_diffrn_ambient_temperature 90(2)
_diffrn_measured_fraction_theta_full 0.999
_diffrn_measured_fraction_theta_max 0.998
_diffrn_measurement_device_type 'Bruker APEX-II CCD'
_diffrn_measurement_method '\f and \w scans'
_diffrn_radiation_type MoK\a
_diffrn_radiation_wavelength 0.71073
_diffrn_reflns_av_R_equivalents 0.0170
_diffrn_reflns_av_unetI/netI 0.0154
_diffrn_reflns_Laue_measured_fraction_full 0.999
_diffrn_reflns_Laue_measured_fraction_max 0.998
_diffrn_reflns_limit_h_max 33
_diffrn_reflns_limit_h_min -33
_diffrn_reflns_limit_k_max 32
_diffrn_reflns_limit_k_min -33
_diffrn_reflns_limit_l_max 30
_diffrn_reflns_limit_l_min -30
_diffrn_reflns_number 58947
_diffrn_reflns_point_group_measured_fraction_full 0.999
_diffrn_reflns_point_group_measured_fraction_max 0.998
_diffrn_reflns_theta_full 25.242
_diffrn_reflns_theta_max 29.999
_diffrn_reflns_theta_min 2.475
_exptl_absorpt_coefficient_mu 1.182
_exptl_absorpt_correction_T_max 0.8075
_exptl_absorpt_correction_T_min 0.7077
_exptl_absorpt_correction_type multi-scan
_exptl_absorpt_process_details 'SADABS 2012/1 (Sheldrick, 2012)'
_exptl_crystal_colour Yellow
_exptl_crystal_density_diffrn 1.292
_exptl_crystal_description Block
_exptl_crystal_F_000 4608
_exptl_crystal_size_max 0.270
_exptl_crystal_size_mid 0.250
_exptl_crystal_size_min 0.220
_refine_diff_density_max 0.490
_refine_diff_density_min -0.454
_refine_diff_density_rms 0.050
_refine_ls_extinction_method none
_refine_ls_goodness_of_fit_ref 1.052
_refine_ls_hydrogen_treatment constr
_refine_ls_matrix_type full
_refine_ls_number_parameters 660
_refine_ls_number_reflns 16464
_refine_ls_number_restraints 0
_refine_ls_restrained_S_all 1.052
_refine_ls_R_factor_all 0.0269
_refine_ls_R_factor_gt 0.0228
_refine_ls_shift/su_max 0.007
_refine_ls_shift/su_mean 0.000
_refine_ls_structure_factor_coef Fsqd
_refine_ls_weighting_details 'w=1/[\s^2^(Fo^2^)+(0.0318P)^2^+7.7533P] where P=(Fo^2^+2Fc^2^)/3'
_refine_ls_weighting_scheme calc
_refine_ls_wR_factor_gt 0.0617
_refine_ls_wR_factor_ref 0.0636
_reflns_Friedel_coverage 0.000
_reflns_number_gt 14694
_reflns_number_total 16464
_reflns_threshold_expression 'I > 2\s(I)'
_cod_data_source_file om5b00992_si_002.cif
_cod_data_source_block CC29FMI
_cod_depositor_comments
;
The following automatic conversions were performed:

data item '_exptl_absorpt_correction_type' value 'Multi-scan' was
changed to 'multi-scan' in accordance with the
/home/saulius/struct/COD-crude-data/automatic-downloads/DataCite-retrospective/ACS/depositions/lib/dictionaries/cif_core.dic
dictionary named 'cif_core.dic' version 2.4.2 last updated on
2011-04-26.

Automatic conversion script
Id: cif_fix_values 6909 2019-04-08 15:41:33Z antanas 
;
_cod_original_sg_symbol_H-M 'C 2/c'
_cod_database_code 4088295
_shelx_space_group_comment
; 
The symmetry employed for this shelxl refinement is uniquely defined 
by the following loop, which should always be used as a source of 
symmetry information in preference to the above space-group names. 
They are only intended as comments. 
;
_shelx_estimated_absorpt_t_min 0.741
_shelx_estimated_absorpt_t_max 0.781
_shelxl_version_number 2013-4

loop_
_space_group_symop_operation_xyz
'x, y, z'
'-x, y, -z+1/2'
'x+1/2, y+1/2, z'
'-x+1/2, y+1/2, -z+1/2'
'-x, -y, -z'
'x, -y, z-1/2'
'-x+1/2, -y+1/2, -z'
'x+1/2, -y+1/2, z-1/2'

loop_
_atom_site_label
_atom_site_type_symbol
_atom_site_fract_x
_atom_site_fract_y
_atom_site_fract_z
_atom_site_U_iso_or_equiv
_atom_site_adp_type
_atom_site_occupancy
_atom_site_site_symmetry_order
_atom_site_calc_flag
_atom_site_refinement_flags_posn
_atom_site_refinement_flags_adp
_atom_site_refinement_flags_occupancy
Ga1 Ga 0.90088(2) 0.56695(2) 0.24442(2) 0.01110(3) Uani 1 1 d . . .
Cr1 Cr 1.0000 0.56627(2) 0.2500 0.00999(4) Uani 1 2 d S T P
C1 C 0.81688(4) 0.56939(4) 0.24240(5) 0.01125(17) Uani 1 1 d . . .
C2 C 0.80107(4) 0.55576(4) 0.29802(5) 0.01170(17) Uani 1 1 d . . .
C3 C 0.74147(5) 0.56046(4) 0.29528(5) 0.01395(18) Uani 1 1 d . . .
H3 H 0.7307 0.5516 0.3330 0.017 Uiso 1 1 calc R U .
C4 C 0.69804(4) 0.57795(4) 0.23768(5) 0.01440(18) Uani 1 1 d . . .
H4 H 0.6577 0.5813 0.2363 0.017 Uiso 1 1 calc R U .
C5 C 0.71303(4) 0.59054(4) 0.18205(5) 0.01399(18) Uani 1 1 d . . .
H5 H 0.6829 0.6020 0.1426 0.017 Uiso 1 1 calc R U .
C6 C 0.77224(4) 0.58645(4) 0.18410(5) 0.01155(17) Uani 1 1 d . . .
C7 C 0.84666(4) 0.53464(4) 0.35988(5) 0.01255(17) Uani 1 1 d . . .
C8 C 0.86235(4) 0.47661(4) 0.36522(5) 0.01367(18) Uani 1 1 d . . .
C9 C 0.90358(5) 0.45699(5) 0.42405(5) 0.01744(19) Uani 1 1 d . . .
H9 H 0.9151 0.4180 0.4280 0.021 Uiso 1 1 calc R U .
C10 C 0.92776(5) 0.49337(5) 0.47647(5) 0.0199(2) Uani 1 1 d . . .
H10 H 0.9551 0.4792 0.5165 0.024 Uiso 1 1 calc R U .
C11 C 0.91227(5) 0.55059(5) 0.47091(5) 0.0200(2) Uani 1 1 d . . .
H11 H 0.9296 0.5754 0.5071 0.024 Uiso 1 1 calc R U .
C12 C 0.87170(5) 0.57230(4) 0.41298(5) 0.01585(19) Uani 1 1 d . . .
C13 C 0.83435(5) 0.43444(4) 0.30986(5) 0.01552(19) Uani 1 1 d . . .
H13 H 0.8029 0.4549 0.2741 0.019 Uiso 1 1 calc R U .
C14 C 0.88049(6) 0.41136(5) 0.28091(7) 0.0261(2) Uani 1 1 d . . .
H14A H 0.8972 0.4429 0.2627 0.039 Uiso 1 1 calc R U .
H14B H 0.8613 0.3840 0.2458 0.039 Uiso 1 1 calc R U .
H14C H 0.9126 0.3923 0.3156 0.039 Uiso 1 1 calc R U .
C15 C 0.80472(5) 0.38473(5) 0.33314(6) 0.0237(2) Uani 1 1 d . . .
H15A H 0.8352 0.3626 0.3662 0.035 Uiso 1 1 calc R U .
H15B H 0.7842 0.3603 0.2955 0.035 Uiso 1 1 calc R U .
H15C H 0.7757 0.3995 0.3526 0.035 Uiso 1 1 calc R U .
C16 C 0.85609(5) 0.63534(5) 0.40736(6) 0.0198(2) Uani 1 1 d . . .
H16 H 0.8180 0.6399 0.3698 0.024 Uiso 1 1 calc R U .
C17 C 0.90427(7) 0.66951(6) 0.39087(8) 0.0339(3) Uani 1 1 d . . .
H17A H 0.9428 0.6641 0.4257 0.051 Uiso 1 1 calc R U .
H17B H 0.8937 0.7100 0.3876 0.051 Uiso 1 1 calc R U .
H17C H 0.9072 0.6563 0.3488 0.051 Uiso 1 1 calc R U .
C18 C 0.84594(8) 0.65931(6) 0.46870(7) 0.0363(3) Uani 1 1 d . . .
H18A H 0.8149 0.6371 0.4785 0.054 Uiso 1 1 calc R U .
H18B H 0.8332 0.6992 0.4610 0.054 Uiso 1 1 calc R U .
H18C H 0.8832 0.6571 0.5061 0.054 Uiso 1 1 calc R U .
C19 C 0.78905(4) 0.59976(4) 0.12456(5) 0.01234(17) Uani 1 1 d . . .
C20 C 0.80072(4) 0.65652(4) 0.11149(5) 0.01433(18) Uani 1 1 d . . .
C21 C 0.81908(5) 0.66755(5) 0.05751(5) 0.0191(2) Uani 1 1 d . . .
H21 H 0.8280 0.7055 0.0486 0.023 Uiso 1 1 calc R U .
C22 C 0.82455(5) 0.62395(5) 0.01670(6) 0.0225(2) Uani 1 1 d . . .
H22 H 0.8375 0.6322 -0.0197 0.027 Uiso 1 1 calc R U .
C23 C 0.81132(6) 0.56835(5) 0.02851(6) 0.0218(2) Uani 1 1 d . . .
H23 H 0.8144 0.5389 -0.0004 0.026 Uiso 1 1 calc R U .
C24 C 0.79346(5) 0.55526(4) 0.08245(5) 0.01632(19) Uani 1 1 d . . .
C25 C 0.79426(5) 0.70528(4) 0.15501(5) 0.0180(2) Uani 1 1 d . . .
H25 H 0.7761 0.6898 0.1874 0.022 Uiso 1 1 calc R U .
C26 C 0.85537(6) 0.73007(6) 0.19369(7) 0.0305(3) Uani 1 1 d . . .
H26A H 0.8803 0.7003 0.2214 0.046 Uiso 1 1 calc R U .
H26B H 0.8503 0.7614 0.2215 0.046 Uiso 1 1 calc R U .
H26C H 0.8747 0.7444 0.1629 0.046 Uiso 1 1 calc R U .
C27 C 0.75297(6) 0.75186(5) 0.11511(7) 0.0301(3) Uani 1 1 d . . .
H27A H 0.7709 0.7691 0.0845 0.045 Uiso 1 1 calc R U .
H27B H 0.7473 0.7811 0.1451 0.045 Uiso 1 1 calc R U .
H27C H 0.7142 0.7352 0.0902 0.045 Uiso 1 1 calc R U .
C28 C 0.77853(5) 0.49394(5) 0.09411(6) 0.0199(2) Uani 1 1 d . . .
H28 H 0.7689 0.4930 0.1360 0.024 Uiso 1 1 calc R U .
C29 C 0.83123(6) 0.45438(6) 0.10238(8) 0.0351(3) Uani 1 1 d . . .
H29A H 0.8406 0.4533 0.0613 0.053 Uiso 1 1 calc R U .
H29B H 0.8211 0.4160 0.1131 0.053 Uiso 1 1 calc R U .
H29C H 0.8660 0.4684 0.1381 0.053 Uiso 1 1 calc R U .
C30 C 0.72371(7) 0.47249(7) 0.03898(9) 0.0461(4) Uani 1 1 d . . .
H30A H 0.6891 0.4962 0.0370 0.069 Uiso 1 1 calc R U .
H30B H 0.7157 0.4329 0.0477 0.069 Uiso 1 1 calc R U .
H30C H 0.7312 0.4747 -0.0032 0.069 Uiso 1 1 calc R U .
C31 C 0.98745(4) 0.51044(4) 0.18346(5) 0.01427(18) Uani 1 1 d . . .
O31 O 0.98049(4) 0.47713(3) 0.14256(4) 0.02097(16) Uani 1 1 d . . .
C32 C 1.02075(4) 0.62145(4) 0.31819(5) 0.01531(18) Uani 1 1 d . . .
O32 O 1.03389(4) 0.65379(3) 0.36058(4) 0.02244(16) Uani 1 1 d . . .
Cr41 Cr 0.0000 0.06339(2) 0.2500 0.01023(4) Uani 1 2 d S T P
Ga41 Ga 0.0000 -0.03496(2) 0.2500 0.01093(3) Uani 1 2 d S T P
Ga42 Ga 0.0000 0.16218(2) 0.2500 0.01159(3) Uani 1 2 d S T P
C41 C 0.0000 -0.11922(5) 0.2500 0.0112(2) Uani 1 2 d S T P
C42 C 0.00264(4) -0.14946(4) 0.19462(5) 0.01145(17) Uani 1 1 d . . .
C43 C 0.0000 -0.23820(6) 0.2500 0.0158(3) Uani 1 2 d S T P
H43 H 0.0000 -0.2787 0.2500 0.019 Uiso 1 2 calc R U P
C44 C 0.00262(5) -0.20888(4) 0.19501(5) 0.01466(18) Uani 1 1 d . . .
H44 H 0.0044 -0.2293 0.1576 0.018 Uiso 1 1 calc R U .
C45 C 0.00690(4) -0.11866(4) 0.13565(5) 0.01190(17) Uani 1 1 d . . .
C46 C -0.04506(4) -0.10892(4) 0.08110(5) 0.01405(18) Uani 1 1 d . . .
C47 C -0.03902(5) -0.08197(5) 0.02593(5) 0.01734(19) Uani 1 1 d . . .
H47 H -0.0735 -0.0749 -0.0112 0.021 Uiso 1 1 calc R U .
C48 C 0.01668(5) -0.06521(4) 0.02430(5) 0.0178(2) Uani 1 1 d . . .
H48 H 0.0201 -0.0475 -0.0141 0.021 Uiso 1 1 calc R U .
C49 C 0.06716(5) -0.07421(4) 0.07838(5) 0.01664(19) Uani 1 1 d . . .
H49 H 0.1049 -0.0617 0.0773 0.020 Uiso 1 1 calc R U .
C50 C 0.06334(4) -0.10143(4) 0.13457(5) 0.01346(18) Uani 1 1 d . . .
C51 C -0.10617(5) -0.12651(5) 0.08305(5) 0.01770(19) Uani 1 1 d . . .
H51 H -0.1000 -0.1582 0.1158 0.021 Uiso 1 1 calc R U .
C52 C -0.13608(6) -0.07742(7) 0.10694(7) 0.0325(3) Uani 1 1 d . . .
H52A H -0.1113 -0.0663 0.1515 0.049 Uiso 1 1 calc R U .
H52B H -0.1754 -0.0896 0.1075 0.049 Uiso 1 1 calc R U .
H52C H -0.1407 -0.0448 0.0772 0.049 Uiso 1 1 calc R U .
C53 C -0.14784(6) -0.14859(6) 0.01706(6) 0.0293(3) Uani 1 1 d . . .
H53A H -0.1573 -0.1176 -0.0153 0.044 Uiso 1 1 calc R U .
H53B H -0.1848 -0.1628 0.0226 0.044 Uiso 1 1 calc R U .
H53C H -0.1282 -0.1796 0.0015 0.044 Uiso 1 1 calc R U .
C54 C 0.12007(4) -0.11334(4) 0.19165(5) 0.01537(19) Uani 1 1 d . . .
H54 H 0.1085 -0.1324 0.2273 0.018 Uiso 1 1 calc R U .
C55 C 0.15306(5) -0.05838(5) 0.21977(6) 0.0219(2) Uani 1 1 d . . .
H55A H 0.1652 -0.0391 0.1858 0.033 Uiso 1 1 calc R U .
H55B H 0.1885 -0.0674 0.2575 0.033 Uiso 1 1 calc R U .
H55C H 0.1266 -0.0334 0.2341 0.033 Uiso 1 1 calc R U .
C56 C 0.16108(5) -0.15394(5) 0.17080(6) 0.0248(2) Uani 1 1 d . . .
H56A H 0.1386 -0.1881 0.1507 0.037 Uiso 1 1 calc R U .
H56B H 0.1948 -0.1649 0.2096 0.037 Uiso 1 1 calc R U .
H56C H 0.1761 -0.1349 0.1388 0.037 Uiso 1 1 calc R U .
C57 C 0.0000 0.24670(6) 0.2500 0.0123(2) Uani 1 2 d S T P
C58 C 0.02863(4) 0.27680(4) 0.30832(5) 0.01244(17) Uani 1 1 d . . .
C59 C 0.02856(5) 0.33623(4) 0.30798(5) 0.01476(18) Uani 1 1 d . . .
H59 H 0.0481 0.3566 0.3474 0.018 Uiso 1 1 calc R U .
C60 C 0.0000 0.36560(6) 0.2500 0.0150(3) Uani 1 2 d S T P
H60 H 0.0000 0.4061 0.2500 0.018 Uiso 1 2 calc R U P
C61 C 0.05853(4) 0.24436(4) 0.37018(5) 0.01327(17) Uani 1 1 d . . .
C62 C 0.02531(5) 0.22837(4) 0.41093(5) 0.01609(19) Uani 1 1 d . . .
C63 C 0.05281(5) 0.19451(5) 0.46590(6) 0.0217(2) Uani 1 1 d . . .
H63 H 0.0310 0.1832 0.4938 0.026 Uiso 1 1 calc R U .
C64 C 0.11161(5) 0.17724(5) 0.48037(6) 0.0234(2) Uani 1 1 d . . .
H64 H 0.1294 0.1533 0.5173 0.028 Uiso 1 1 calc R U .
C65 C 0.14451(5) 0.19465(5) 0.44132(6) 0.0204(2) Uani 1 1 d . . .
H65 H 0.1851 0.1832 0.4523 0.025 Uiso 1 1 calc R U .
C66 C 0.11898(5) 0.22872(4) 0.38614(5) 0.01574(19) Uani 1 1 d . . .
C67 C -0.03924(5) 0.24704(5) 0.39615(6) 0.0179(2) Uani 1 1 d . . .
H67 H -0.0493 0.2740 0.3581 0.021 Uiso 1 1 calc R U .
C68 C -0.08197(5) 0.19645(5) 0.37619(6) 0.0252(2) Uani 1 1 d . . .
H68A H -0.0778 0.1783 0.3369 0.038 Uiso 1 1 calc R U .
H68B H -0.1231 0.2098 0.3666 0.038 Uiso 1 1 calc R U .
H68C H -0.0724 0.1688 0.4123 0.038 Uiso 1 1 calc R U .
C69 C -0.04806(6) 0.27853(6) 0.45447(7) 0.0311(3) Uani 1 1 d . . .
H69A H -0.0373 0.2533 0.4930 0.047 Uiso 1 1 calc R U .
H69B H -0.0900 0.2900 0.4433 0.047 Uiso 1 1 calc R U .
H69C H -0.0225 0.3124 0.4646 0.047 Uiso 1 1 calc R U .
C70 C 0.15693(5) 0.24896(5) 0.34585(6) 0.0197(2) Uani 1 1 d . . .
H70 H 0.1317 0.2742 0.3099 0.024 Uiso 1 1 calc R U .
C71 C 0.17857(6) 0.19921(6) 0.31392(7) 0.0305(3) Uani 1 1 d . . .
H71A H 0.2026 0.1733 0.3482 0.046 Uiso 1 1 calc R U .
H71B H 0.2030 0.2137 0.2884 0.046 Uiso 1 1 calc R U .
H71C H 0.1441 0.1786 0.2846 0.046 Uiso 1 1 calc R U .
C72 C 0.21030(6) 0.28396(6) 0.38828(8) 0.0326(3) Uani 1 1 d . . .
H72A H 0.1960 0.3153 0.4092 0.049 Uiso 1 1 calc R U .
H72B H 0.2321 0.2994 0.3604 0.049 Uiso 1 1 calc R U .
H72C H 0.2370 0.2595 0.4223 0.049 Uiso 1 1 calc R U .
C73 C -0.03223(5) 0.06026(4) 0.31940(5) 0.01456(18) Uani 1 1 d . . .
O73 O -0.05157(4) 0.05753(4) 0.36180(4) 0.02108(16) Uani 1 1 d . . .
C74 C 0.07722(5) 0.06492(4) 0.31414(5) 0.01533(19) Uani 1 1 d . . .
O74 O 0.12379(4) 0.06560(4) 0.35335(4) 0.02284(17) Uani 1 1 d . . .

loop_
_atom_site_aniso_label
_atom_site_aniso_U_11
_atom_site_aniso_U_22
_atom_site_aniso_U_33
_atom_site_aniso_U_23
_atom_site_aniso_U_13
_atom_site_aniso_U_12
Ga1 0.00751(5) 0.01298(5) 0.01303(5) -0.00028(4) 0.00369(4) 0.00012(3)
Cr1 0.00739(9) 0.01046(9) 0.01220(10) 0.000 0.00333(8) 0.000
C1 0.0091(4) 0.0117(4) 0.0130(4) -0.0010(3) 0.0038(3) 0.0000(3)
C2 0.0107(4) 0.0123(4) 0.0119(4) -0.0013(3) 0.0033(3) 0.0000(3)
C3 0.0121(4) 0.0165(4) 0.0148(4) -0.0008(3) 0.0066(4) -0.0009(3)
C4 0.0094(4) 0.0170(4) 0.0176(5) -0.0017(4) 0.0054(4) 0.0004(3)
C5 0.0101(4) 0.0156(4) 0.0149(4) -0.0002(3) 0.0023(3) 0.0011(3)
C6 0.0113(4) 0.0114(4) 0.0122(4) -0.0009(3) 0.0041(3) -0.0003(3)
C7 0.0093(4) 0.0172(4) 0.0119(4) 0.0006(3) 0.0046(3) 0.0005(3)
C8 0.0115(4) 0.0171(4) 0.0133(4) 0.0016(3) 0.0053(3) 0.0004(3)
C9 0.0140(5) 0.0208(5) 0.0176(5) 0.0048(4) 0.0053(4) 0.0030(4)
C10 0.0139(5) 0.0292(6) 0.0146(5) 0.0040(4) 0.0020(4) 0.0022(4)
C11 0.0162(5) 0.0274(5) 0.0147(5) -0.0028(4) 0.0027(4) -0.0001(4)
C12 0.0128(4) 0.0206(5) 0.0143(5) -0.0023(4) 0.0047(4) 0.0002(4)
C13 0.0158(5) 0.0148(4) 0.0159(5) 0.0013(3) 0.0051(4) -0.0005(3)
C14 0.0276(6) 0.0230(5) 0.0323(6) -0.0089(5) 0.0160(5) -0.0036(5)
C15 0.0212(5) 0.0235(5) 0.0229(5) 0.0055(4) 0.0026(4) -0.0070(4)
C16 0.0196(5) 0.0193(5) 0.0183(5) -0.0054(4) 0.0034(4) 0.0010(4)
C17 0.0394(8) 0.0231(6) 0.0434(8) -0.0013(5) 0.0192(6) -0.0037(5)
C18 0.0518(9) 0.0301(7) 0.0325(7) -0.0071(5) 0.0214(7) 0.0088(6)
C19 0.0096(4) 0.0150(4) 0.0120(4) 0.0006(3) 0.0029(3) 0.0007(3)
C20 0.0124(4) 0.0153(4) 0.0144(4) 0.0007(3) 0.0032(4) 0.0000(3)
C21 0.0202(5) 0.0194(5) 0.0189(5) 0.0037(4) 0.0080(4) -0.0016(4)
C22 0.0262(6) 0.0278(6) 0.0180(5) 0.0011(4) 0.0132(4) -0.0020(4)
C23 0.0273(6) 0.0235(5) 0.0188(5) -0.0044(4) 0.0131(5) -0.0012(4)
C24 0.0175(5) 0.0161(4) 0.0167(5) -0.0014(4) 0.0075(4) -0.0002(4)
C25 0.0206(5) 0.0139(4) 0.0211(5) -0.0022(4) 0.0090(4) -0.0016(4)
C26 0.0271(6) 0.0257(6) 0.0330(7) -0.0113(5) 0.0022(5) -0.0033(5)
C27 0.0290(6) 0.0230(6) 0.0370(7) -0.0003(5) 0.0093(5) 0.0088(5)
C28 0.0251(5) 0.0155(5) 0.0221(5) -0.0032(4) 0.0118(4) -0.0018(4)
C29 0.0303(7) 0.0198(6) 0.0568(9) 0.0017(6) 0.0164(6) 0.0027(5)
C30 0.0313(7) 0.0351(8) 0.0581(10) 0.0089(7) -0.0041(7) -0.0157(6)
C31 0.0124(4) 0.0148(4) 0.0150(4) 0.0031(3) 0.0037(4) 0.0012(3)
O31 0.0243(4) 0.0191(4) 0.0180(4) -0.0029(3) 0.0050(3) 0.0016(3)
C32 0.0121(4) 0.0146(4) 0.0190(5) 0.0017(4) 0.0049(4) 0.0004(3)
O32 0.0241(4) 0.0195(4) 0.0223(4) -0.0053(3) 0.0057(3) -0.0023(3)
Cr41 0.01128(10) 0.00777(9) 0.01182(10) 0.000 0.00402(8) 0.000
Ga41 0.01253(7) 0.00769(6) 0.01234(7) 0.000 0.00377(5) 0.000
Ga42 0.01368(7) 0.00767(6) 0.01387(7) 0.000 0.00513(6) 0.000
C41 0.0108(6) 0.0091(5) 0.0127(6) 0.000 0.0024(5) 0.000
C42 0.0096(4) 0.0114(4) 0.0120(4) -0.0003(3) 0.0017(3) -0.0003(3)
C43 0.0179(7) 0.0097(6) 0.0175(7) 0.000 0.0029(5) 0.000
C44 0.0164(5) 0.0111(4) 0.0150(4) -0.0022(3) 0.0031(4) 0.0009(3)
C45 0.0142(4) 0.0098(4) 0.0112(4) -0.0011(3) 0.0035(3) 0.0004(3)
C46 0.0141(4) 0.0134(4) 0.0132(4) -0.0010(3) 0.0025(4) 0.0006(3)
C47 0.0195(5) 0.0172(4) 0.0131(4) 0.0021(4) 0.0024(4) 0.0018(4)
C48 0.0244(5) 0.0155(4) 0.0145(5) 0.0017(3) 0.0077(4) 0.0003(4)
C49 0.0184(5) 0.0152(4) 0.0178(5) -0.0008(4) 0.0080(4) -0.0025(4)
C50 0.0143(4) 0.0118(4) 0.0138(4) -0.0021(3) 0.0041(4) -0.0005(3)
C51 0.0126(4) 0.0240(5) 0.0146(5) 0.0017(4) 0.0019(4) 0.0003(4)
C52 0.0199(6) 0.0457(8) 0.0320(7) -0.0146(6) 0.0087(5) 0.0014(5)
C53 0.0188(5) 0.0410(7) 0.0263(6) -0.0119(5) 0.0052(5) -0.0079(5)
C54 0.0127(4) 0.0162(4) 0.0162(5) -0.0023(3) 0.0033(4) -0.0011(3)
C55 0.0164(5) 0.0206(5) 0.0249(6) -0.0058(4) 0.0015(4) -0.0026(4)
C56 0.0223(6) 0.0250(6) 0.0239(6) -0.0045(4) 0.0031(5) 0.0077(4)
C57 0.0138(6) 0.0089(5) 0.0154(6) 0.000 0.0065(5) 0.000
C58 0.0127(4) 0.0107(4) 0.0151(4) 0.0002(3) 0.0062(3) -0.0002(3)
C59 0.0179(5) 0.0110(4) 0.0169(5) -0.0026(3) 0.0077(4) -0.0018(3)
C60 0.0197(7) 0.0094(6) 0.0188(7) 0.000 0.0102(6) 0.000
C61 0.0154(4) 0.0103(4) 0.0139(4) -0.0010(3) 0.0047(4) -0.0010(3)
C62 0.0169(5) 0.0145(4) 0.0178(5) 0.0014(4) 0.0071(4) -0.0006(4)
C63 0.0236(5) 0.0223(5) 0.0212(5) 0.0070(4) 0.0103(4) 0.0012(4)
C64 0.0247(6) 0.0237(5) 0.0206(5) 0.0081(4) 0.0058(4) 0.0045(4)
C65 0.0169(5) 0.0208(5) 0.0217(5) 0.0029(4) 0.0038(4) 0.0035(4)
C66 0.0160(5) 0.0140(4) 0.0175(5) -0.0004(3) 0.0060(4) -0.0001(3)
C67 0.0165(5) 0.0184(5) 0.0209(5) 0.0032(4) 0.0090(4) 0.0010(4)
C68 0.0199(5) 0.0266(6) 0.0308(6) -0.0053(5) 0.0104(5) -0.0033(4)
C69 0.0273(6) 0.0316(6) 0.0353(7) -0.0099(5) 0.0117(5) 0.0050(5)
C70 0.0166(5) 0.0206(5) 0.0244(5) 0.0025(4) 0.0101(4) 0.0020(4)
C71 0.0333(7) 0.0308(6) 0.0342(7) -0.0085(5) 0.0202(6) -0.0028(5)
C72 0.0319(7) 0.0277(6) 0.0443(8) -0.0080(5) 0.0208(6) -0.0117(5)
C73 0.0141(4) 0.0122(4) 0.0159(5) -0.0001(3) 0.0030(4) -0.0001(3)
O73 0.0229(4) 0.0251(4) 0.0170(4) 0.0005(3) 0.0089(3) -0.0006(3)
C74 0.0167(5) 0.0134(4) 0.0176(5) -0.0003(3) 0.0081(4) -0.0006(3)
O74 0.0162(4) 0.0269(4) 0.0230(4) 0.0000(3) 0.0030(3) -0.0018(3)

loop_
_atom_type_symbol
_atom_type_description
_atom_type_scat_dispersion_real
_atom_type_scat_dispersion_imag
_atom_type_scat_source
C C 0.0033 0.0016 'International Tables Vol C Tables 4.2.6.8 and 6.1.1.4'
H H 0.0000 0.0000 'International Tables Vol C Tables 4.2.6.8 and 6.1.1.4'
O O 0.0106 0.0060 'International Tables Vol C Tables 4.2.6.8 and 6.1.1.4'
Cr Cr 0.3209 0.6236 'International Tables Vol C Tables 4.2.6.8 and 6.1.1.4'
Ga Ga 0.2307 1.6083 'International Tables Vol C Tables 4.2.6.8 and 6.1.1.4'

loop_
_geom_angle_atom_site_label_1
_geom_angle_atom_site_label_2
_geom_angle_atom_site_label_3
_geom_angle
_geom_angle_site_symmetry_1
_geom_angle_site_symmetry_3
C1 Ga1 Cr1 177.95(3) . .
C31 Cr1 C31 92.20(6) . 2_755
C31 Cr1 C32 174.36(4) . .
C31 Cr1 C32 87.27(4) 2_755 .
C31 Cr1 C32 87.27(4) . 2_755
C31 Cr1 C32 174.36(4) 2_755 2_755
C32 Cr1 C32 93.79(6) . 2_755
C31 Cr1 Ga1 87.01(3) . 2_755
C31 Cr1 Ga1 93.54(3) 2_755 2_755
C32 Cr1 Ga1 87.42(3) . 2_755
C32 Cr1 Ga1 92.04(3) 2_755 2_755
C31 Cr1 Ga1 93.54(3) . .
C31 Cr1 Ga1 87.00(3) 2_755 .
C32 Cr1 Ga1 92.04(3) . .
C32 Cr1 Ga1 87.42(3) 2_755 .
Ga1 Cr1 Ga1 179.211(11) 2_755 .
C2 C1 C6 119.37(9) . .
C2 C1 Ga1 121.63(7) . .
C6 C1 Ga1 118.98(7) . .
C3 C2 C1 119.74(9) . .
C3 C2 C7 119.20(9) . .
C1 C2 C7 121.04(9) . .
C4 C3 C2 120.23(9) . .
C4 C3 H3 119.9 . .
C2 C3 H3 119.9 . .
C3 C4 C5 120.48(9) . .
C3 C4 H4 119.8 . .
C5 C4 H4 119.8 . .
C4 C5 C6 120.00(9) . .
C4 C5 H5 120.0 . .
C6 C5 H5 120.0 . .
C5 C6 C1 120.17(9) . .
C5 C6 C19 120.60(9) . .
C1 C6 C19 119.23(9) . .
C8 C7 C12 120.74(9) . .
C8 C7 C2 119.20(9) . .
C12 C7 C2 120.01(9) . .
C9 C8 C7 118.71(9) . .
C9 C8 C13 119.22(9) . .
C7 C8 C13 122.04(9) . .
C10 C9 C8 120.93(10) . .
C10 C9 H9 119.5 . .
C8 C9 H9 119.5 . .
C9 C10 C11 120.14(10) . .
C9 C10 H10 119.9 . .
C11 C10 H10 119.9 . .
C10 C11 C12 121.04(10) . .
C10 C11 H11 119.5 . .
C12 C11 H11 119.5 . .
C11 C12 C7 118.43(10) . .
C11 C12 C16 120.30(10) . .
C7 C12 C16 121.26(9) . .
C8 C13 C14 111.31(9) . .
C8 C13 C15 111.68(9) . .
C14 C13 C15 109.36(9) . .
C8 C13 H13 108.1 . .
C14 C13 H13 108.1 . .
C15 C13 H13 108.1 . .
C13 C14 H14A 109.5 . .
C13 C14 H14B 109.5 . .
H14A C14 H14B 109.5 . .
C13 C14 H14C 109.5 . .
H14A C14 H14C 109.5 . .
H14B C14 H14C 109.5 . .
C13 C15 H15A 109.5 . .
C13 C15 H15B 109.5 . .
H15A C15 H15B 109.5 . .
C13 C15 H15C 109.5 . .
H15A C15 H15C 109.5 . .
H15B C15 H15C 109.5 . .
C12 C16 C18 113.21(10) . .
C12 C16 C17 110.35(10) . .
C18 C16 C17 110.48(11) . .
C12 C16 H16 107.5 . .
C18 C16 H16 107.5 . .
C17 C16 H16 107.5 . .
C16 C17 H17A 109.5 . .
C16 C17 H17B 109.5 . .
H17A C17 H17B 109.5 . .
C16 C17 H17C 109.5 . .
H17A C17 H17C 109.5 . .
H17B C17 H17C 109.5 . .
C16 C18 H18A 109.5 . .
C16 C18 H18B 109.5 . .
H18A C18 H18B 109.5 . .
C16 C18 H18C 109.5 . .
H18A C18 H18C 109.5 . .
H18B C18 H18C 109.5 . .
C20 C19 C24 120.83(9) . .
C20 C19 C6 119.63(9) . .
C24 C19 C6 119.54(9) . .
C21 C20 C19 118.59(9) . .
C21 C20 C25 119.77(9) . .
C19 C20 C25 121.63(9) . .
C22 C21 C20 120.83(10) . .
C22 C21 H21 119.6 . .
C20 C21 H21 119.6 . .
C21 C22 C23 120.46(10) . .
C21 C22 H22 119.8 . .
C23 C22 H22 119.8 . .
C22 C23 C24 120.64(10) . .
C22 C23 H23 119.7 . .
C24 C23 H23 119.7 . .
C23 C24 C19 118.59(10) . .
C23 C24 C28 119.76(10) . .
C19 C24 C28 121.64(9) . .
C20 C25 C26 110.64(9) . .
C20 C25 C27 111.69(10) . .
C26 C25 C27 110.50(10) . .
C20 C25 H25 108.0 . .
C26 C25 H25 108.0 . .
C27 C25 H25 108.0 . .
C25 C26 H26A 109.5 . .
C25 C26 H26B 109.5 . .
H26A C26 H26B 109.5 . .
C25 C26 H26C 109.5 . .
H26A C26 H26C 109.5 . .
H26B C26 H26C 109.5 . .
C25 C27 H27A 109.5 . .
C25 C27 H27B 109.5 . .
H27A C27 H27B 109.5 . .
C25 C27 H27C 109.5 . .
H27A C27 H27C 109.5 . .
H27B C27 H27C 109.5 . .
C29 C28 C24 111.72(10) . .
C29 C28 C30 110.25(12) . .
C24 C28 C30 111.62(10) . .
C29 C28 H28 107.7 . .
C24 C28 H28 107.7 . .
C30 C28 H28 107.7 . .
C28 C29 H29A 109.5 . .
C28 C29 H29B 109.5 . .
H29A C29 H29B 109.5 . .
C28 C29 H29C 109.5 . .
H29A C29 H29C 109.5 . .
H29B C29 H29C 109.5 . .
C28 C30 H30A 109.5 . .
C28 C30 H30B 109.5 . .
H30A C30 H30B 109.5 . .
C28 C30 H30C 109.5 . .
H30A C30 H30C 109.5 . .
H30B C30 H30C 109.5 . .
O31 C31 Cr1 178.72(10) . .
O32 C32 Cr1 178.29(10) . .
C73 Cr41 C73 175.53(6) . 2
C73 Cr41 C74 88.37(5) . .
C73 Cr41 C74 91.72(5) 2 .
C73 Cr41 C74 91.72(5) . 2
C73 Cr41 C74 88.37(5) 2 2
C74 Cr41 C74 177.83(6) . 2
C73 Cr41 Ga41 87.77(3) . .
C73 Cr41 Ga41 87.77(3) 2 .
C74 Cr41 Ga41 91.09(3) . .
C74 Cr41 Ga41 91.09(3) 2 .
C73 Cr41 Ga42 92.23(3) . .
C73 Cr41 Ga42 92.23(3) 2 .
C74 Cr41 Ga42 88.91(3) . .
C74 Cr41 Ga42 88.91(3) 2 .
Ga41 Cr41 Ga42 180.0 . .
C41 Ga41 Cr41 180.0 . .
C57 Ga42 Cr41 180.0 . .
C42 C41 C42 119.32(12) . 2
C42 C41 Ga41 120.34(6) . .
C42 C41 Ga41 120.34(6) 2 .
C44 C42 C41 119.99(9) . .
C44 C42 C45 119.34(9) . .
C41 C42 C45 120.65(9) . .
C44 C43 C44 120.50(13) 2 .
C44 C43 H43 119.7 2 .
C44 C43 H43 119.7 . .
C43 C44 C42 120.10(10) . .
C43 C44 H44 120.0 . .
C42 C44 H44 120.0 . .
C50 C45 C46 120.97(9) . .
C50 C45 C42 119.02(9) . .
C46 C45 C42 119.97(9) . .
C47 C46 C45 118.33(9) . .
C47 C46 C51 120.88(9) . .
C45 C46 C51 120.78(9) . .
C48 C47 C46 121.03(10) . .
C48 C47 H47 119.5 . .
C46 C47 H47 119.5 . .
C49 C48 C47 120.13(10) . .
C49 C48 H48 119.9 . .
C47 C48 H48 119.9 . .
C48 C49 C50 120.84(10) . .
C48 C49 H49 119.6 . .
C50 C49 H49 119.6 . .
C49 C50 C45 118.67(9) . .
C49 C50 C54 119.39(9) . .
C45 C50 C54 121.91(9) . .
C46 C51 C53 113.41(9) . .
C46 C51 C52 110.89(10) . .
C53 C51 C52 109.77(10) . .
C46 C51 H51 107.5 . .
C53 C51 H51 107.5 . .
C52 C51 H51 107.5 . .
C51 C52 H52A 109.5 . .
C51 C52 H52B 109.5 . .
H52A C52 H52B 109.5 . .
C51 C52 H52C 109.5 . .
H52A C52 H52C 109.5 . .
H52B C52 H52C 109.5 . .
C51 C53 H53A 109.5 . .
C51 C53 H53B 109.5 . .
H53A C53 H53B 109.5 . .
C51 C53 H53C 109.5 . .
H53A C53 H53C 109.5 . .
H53B C53 H53C 109.5 . .
C50 C54 C55 111.49(9) . .
C50 C54 C56 110.93(9) . .
C55 C54 C56 110.50(9) . .
C50 C54 H54 107.9 . .
C55 C54 H54 107.9 . .
C56 C54 H54 107.9 . .
C54 C55 H55A 109.5 . .
C54 C55 H55B 109.5 . .
H55A C55 H55B 109.5 . .
C54 C55 H55C 109.5 . .
H55A C55 H55C 109.5 . .
H55B C55 H55C 109.5 . .
C54 C56 H56A 109.5 . .
C54 C56 H56B 109.5 . .
H56A C56 H56B 109.5 . .
C54 C56 H56C 109.5 . .
H56A C56 H56C 109.5 . .
H56B C56 H56C 109.5 . .
C58 C57 C58 119.57(12) 2 .
C58 C57 Ga42 120.21(6) 2 .
C58 C57 Ga42 120.21(6) . .
C59 C58 C57 119.94(10) . .
C59 C58 C61 120.94(9) . .
C57 C58 C61 119.12(9) . .
C60 C59 C58 120.00(10) . .
C60 C59 H59 120.0 . .
C58 C59 H59 120.0 . .
C59 C60 C59 120.53(13) 2 .
C59 C60 H60 119.7 2 .
C59 C60 H60 119.7 . .
C62 C61 C66 120.80(9) . .
C62 C61 C58 119.42(9) . .
C66 C61 C58 119.76(9) . .
C63 C62 C61 118.55(10) . .
C63 C62 C67 119.87(10) . .
C61 C62 C67 121.58(9) . .
C64 C63 C62 120.78(10) . .
C64 C63 H63 119.6 . .
C62 C63 H63 119.6 . .
C65 C64 C63 120.31(10) . .
C65 C64 H64 119.8 . .
C63 C64 H64 119.8 . .
C64 C65 C66 120.87(10) . .
C64 C65 H65 119.6 . .
C66 C65 H65 119.6 . .
C65 C66 C61 118.62(10) . .
C65 C66 C70 119.56(10) . .
C61 C66 C70 121.81(9) . .
C62 C67 C68 111.30(9) . .
C62 C67 C69 111.60(10) . .
C68 C67 C69 110.42(10) . .
C62 C67 H67 107.8 . .
C68 C67 H67 107.8 . .
C69 C67 H67 107.8 . .
C67 C68 H68A 109.5 . .
C67 C68 H68B 109.5 . .
H68A C68 H68B 109.5 . .
C67 C68 H68C 109.5 . .
H68A C68 H68C 109.5 . .
H68B C68 H68C 109.5 . .
C67 C69 H69A 109.5 . .
C67 C69 H69B 109.5 . .
H69A C69 H69B 109.5 . .
C67 C69 H69C 109.5 . .
H69A C69 H69C 109.5 . .
H69B C69 H69C 109.5 . .
C66 C70 C71 111.59(10) . .
C66 C70 C72 110.93(10) . .
C71 C70 C72 110.10(10) . .
C66 C70 H70 108.0 . .
C71 C70 H70 108.0 . .
C72 C70 H70 108.0 . .
C70 C71 H71A 109.5 . .
C70 C71 H71B 109.5 . .
H71A C71 H71B 109.5 . .
C70 C71 H71C 109.5 . .
H71A C71 H71C 109.5 . .
H71B C71 H71C 109.5 . .
C70 C72 H72A 109.5 . .
C70 C72 H72B 109.5 . .
H72A C72 H72B 109.5 . .
C70 C72 H72C 109.5 . .
H72A C72 H72C 109.5 . .
H72B C72 H72C 109.5 . .
O73 C73 Cr41 178.99(9) . .
O74 C74 Cr41 179.41(11) . .

loop_
_geom_bond_atom_site_label_1
_geom_bond_atom_site_label_2
_geom_bond_distance
_geom_bond_site_symmetry_2
Ga1 C1 1.9787(10) .
Ga1 Cr1 2.3134(3) .
Cr1 C31 1.8897(11) .
Cr1 C31 1.8898(11) 2_755
Cr1 C32 1.8953(11) .
Cr1 C32 1.8954(11) 2_755
Cr1 Ga1 2.3134(3) 2_755
C1 C2 1.4029(14) .
C1 C6 1.4059(13) .
C2 C3 1.3993(14) .
C2 C7 1.4949(14) .
C3 C4 1.3863(14) .
C3 H3 0.9500 .
C4 C5 1.3869(14) .
C4 H4 0.9500 .
C5 C6 1.3934(13) .
C5 H5 0.9500 .
C6 C19 1.4936(13) .
C7 C8 1.4064(14) .
C7 C12 1.4106(14) .
C8 C9 1.3974(14) .
C8 C13 1.5218(14) .
C9 C10 1.3790(16) .
C9 H9 0.9500 .
C10 C11 1.3871(16) .
C10 H10 0.9500 .
C11 C12 1.3950(15) .
C11 H11 0.9500 .
C12 C16 1.5203(15) .
C13 C14 1.5251(16) .
C13 C15 1.5287(15) .
C13 H13 1.0000 .
C14 H14A 0.9800 .
C14 H14B 0.9800 .
C14 H14C 0.9800 .
C15 H15A 0.9800 .
C15 H15B 0.9800 .
C15 H15C 0.9800 .
C16 C18 1.5239(17) .
C16 C17 1.5299(18) .
C16 H16 1.0000 .
C17 H17A 0.9800 .
C17 H17B 0.9800 .
C17 H17C 0.9800 .
C18 H18A 0.9800 .
C18 H18B 0.9800 .
C18 H18C 0.9800 .
C19 C20 1.4075(14) .
C19 C24 1.4083(14) .
C20 C21 1.3915(15) .
C20 C25 1.5175(14) .
C21 C22 1.3816(16) .
C21 H21 0.9500 .
C22 C23 1.3850(16) .
C22 H22 0.9500 .
C23 C24 1.3934(15) .
C23 H23 0.9500 .
C24 C28 1.5226(15) .
C25 C26 1.5281(16) .
C25 C27 1.5282(16) .
C25 H25 1.0000 .
C26 H26A 0.9800 .
C26 H26B 0.9800 .
C26 H26C 0.9800 .
C27 H27A 0.9800 .
C27 H27B 0.9800 .
C27 H27C 0.9800 .
C28 C29 1.5193(17) .
C28 C30 1.5270(19) .
C28 H28 1.0000 .
C29 H29A 0.9800 .
C29 H29B 0.9800 .
C29 H29C 0.9800 .
C30 H30A 0.9800 .
C30 H30B 0.9800 .
C30 H30C 0.9800 .
C31 O31 1.1469(13) .
C32 O32 1.1474(13) .
Cr41 C73 1.8885(11) .
Cr41 C73 1.8885(11) 2
Cr41 C74 1.8950(11) .
Cr41 C74 1.8950(11) 2
Cr41 Ga41 2.3083(7) .
Cr41 Ga42 2.3186(7) .
Ga41 C41 1.9775(13) .
Ga42 C57 1.9837(13) .
C41 C42 1.4049(11) .
C41 C42 1.4050(11) 2
C42 C44 1.3946(13) .
C42 C45 1.4913(13) .
C43 C44 1.3867(12) 2
C43 C44 1.3867(12) .
C43 H43 0.9500 .
C44 H44 0.9500 .
C45 C50 1.4055(14) .
C45 C46 1.4117(14) .
C46 C47 1.3923(14) .
C46 C51 1.5204(15) .
C47 C48 1.3896(16) .
C47 H47 0.9500 .
C48 C49 1.3827(15) .
C48 H48 0.9500 .
C49 C50 1.3955(14) .
C49 H49 0.9500 .
C50 C54 1.5183(14) .
C51 C53 1.5273(16) .
C51 C52 1.5280(17) .
C51 H51 1.0000 .
C52 H52A 0.9800 .
C52 H52B 0.9800 .
C52 H52C 0.9800 .
C53 H53A 0.9800 .
C53 H53B 0.9800 .
C53 H53C 0.9800 .
C54 C55 1.5262(14) .
C54 C56 1.5302(15) .
C54 H54 1.0000 .
C55 H55A 0.9800 .
C55 H55B 0.9800 .
C55 H55C 0.9800 .
C56 H56A 0.9800 .
C56 H56B 0.9800 .
C56 H56C 0.9800 .
C57 C58 1.4037(12) 2
C57 C58 1.4038(12) .
C58 C59 1.3949(13) .
C58 C61 1.4930(14) .
C59 C60 1.3894(12) .
C59 H59 0.9500 .
C60 C59 1.3894(12) 2
C60 H60 0.9500 .
C61 C62 1.4082(14) .
C61 C66 1.4083(14) .
C62 C63 1.3947(15) .
C62 C67 1.5216(15) .
C63 C64 1.3854(17) .
C63 H63 0.9500 .
C64 C65 1.3826(16) .
C64 H64 0.9500 .
C65 C66 1.3926(15) .
C65 H65 0.9500 .
C66 C70 1.5162(15) .
C67 C68 1.5277(16) .
C67 C69 1.5278(17) .
C67 H67 1.0000 .
C68 H68A 0.9800 .
C68 H68B 0.9800 .
C68 H68C 0.9800 .
C69 H69A 0.9800 .
C69 H69B 0.9800 .
C69 H69C 0.9800 .
C70 C71 1.5264(17) .
C70 C72 1.5321(17) .
C70 H70 1.0000 .
C71 H71A 0.9800 .
C71 H71B 0.9800 .
C71 H71C 0.9800 .
C72 H72A 0.9800 .
C72 H72B 0.9800 .
C72 H72C 0.9800 .
C73 O73 1.1493(14) .
C74 O74 1.1474(14) .

loop_
_geom_torsion_atom_site_label_1
_geom_torsion_atom_site_label_2
_geom_torsion_atom_site_label_3
_geom_torsion_atom_site_label_4
_geom_torsion
_geom_torsion_site_symmetry_1
_geom_torsion_site_symmetry_4
C6 C1 C2 C3 -1.37(14) . .
Ga1 C1 C2 C3 177.20(7) . .
C6 C1 C2 C7 176.90(9) . .
Ga1 C1 C2 C7 -4.54(13) . .
C1 C2 C3 C4 0.66(14) . .
C7 C2 C3 C4 -177.64(9) . .
C2 C3 C4 C5 0.50(15) . .
C3 C4 C5 C6 -0.94(15) . .
C4 C5 C6 C1 0.21(15) . .
C4 C5 C6 C19 179.88(9) . .
C2 C1 C6 C5 0.94(14) . .
Ga1 C1 C6 C5 -177.67(7) . .
C2 C1 C6 C19 -178.73(9) . .
Ga1 C1 C6 C19 2.66(12) . .
C3 C2 C7 C8 95.87(11) . .
C1 C2 C7 C8 -82.40(12) . .
C3 C2 C7 C12 -81.68(12) . .
C1 C2 C7 C12 100.05(11) . .
C12 C7 C8 C9 -0.43(15) . .
C2 C7 C8 C9 -177.97(9) . .
C12 C7 C8 C13 177.57(9) . .
C2 C7 C8 C13 0.04(14) . .
C7 C8 C9 C10 1.18(15) . .
C13 C8 C9 C10 -176.88(10) . .
C8 C9 C10 C11 -1.36(17) . .
C9 C10 C11 C12 0.78(17) . .
C10 C11 C12 C7 -0.04(16) . .
C10 C11 C12 C16 -178.91(10) . .
C8 C7 C12 C11 -0.13(15) . .
C2 C7 C12 C11 177.39(10) . .
C8 C7 C12 C16 178.73(10) . .
C2 C7 C12 C16 -3.75(15) . .
C9 C8 C13 C14 -67.81(13) . .
C7 C8 C13 C14 114.20(11) . .
C9 C8 C13 C15 54.74(13) . .
C7 C8 C13 C15 -123.26(11) . .
C11 C12 C16 C18 -43.30(15) . .
C7 C12 C16 C18 137.86(12) . .
C11 C12 C16 C17 81.12(13) . .
C7 C12 C16 C17 -97.72(12) . .
C5 C6 C19 C20 85.32(12) . .
C1 C6 C19 C20 -95.01(11) . .
C5 C6 C19 C24 -95.16(12) . .
C1 C6 C19 C24 84.51(12) . .
C24 C19 C20 C21 -2.56(15) . .
C6 C19 C20 C21 176.95(9) . .
C24 C19 C20 C25 177.99(10) . .
C6 C19 C20 C25 -2.50(14) . .
C19 C20 C21 C22 1.37(16) . .
C25 C20 C21 C22 -179.17(10) . .
C20 C21 C22 C23 0.55(18) . .
C21 C22 C23 C24 -1.32(19) . .
C22 C23 C24 C19 0.13(17) . .
C22 C23 C24 C28 179.39(11) . .
C20 C19 C24 C23 1.82(15) . .
C6 C19 C24 C23 -177.69(10) . .
C20 C19 C24 C28 -177.42(10) . .
C6 C19 C24 C28 3.07(15) . .
C21 C20 C25 C26 -68.84(13) . .
C19 C20 C25 C26 110.60(12) . .
C21 C20 C25 C27 54.71(14) . .
C19 C20 C25 C27 -125.85(11) . .
C23 C24 C28 C29 59.01(15) . .
C19 C24 C28 C29 -121.76(12) . .
C23 C24 C28 C30 -64.96(15) . .
C19 C24 C28 C30 114.27(13) . .
C42 C41 C42 C44 -0.01(7) 2 .
Ga41 C41 C42 C44 179.99(7) . .
C42 C41 C42 C45 -178.58(10) 2 .
Ga41 C41 C42 C45 1.43(10) . .
C44 C43 C44 C42 -0.01(7) 2 .
C41 C42 C44 C43 0.01(13) . .
C45 C42 C44 C43 178.60(8) . .
C44 C42 C45 C50 -93.92(11) . .
C41 C42 C45 C50 84.65(11) . .
C44 C42 C45 C46 83.94(12) . .
C41 C42 C45 C46 -97.48(10) . .
C50 C45 C46 C47 0.27(14) . .
C42 C45 C46 C47 -177.56(9) . .
C50 C45 C46 C51 -178.71(9) . .
C42 C45 C46 C51 3.47(14) . .
C45 C46 C47 C48 0.24(15) . .
C51 C46 C47 C48 179.21(10) . .
C46 C47 C48 C49 -1.20(16) . .
C47 C48 C49 C50 1.66(16) . .
C48 C49 C50 C45 -1.15(15) . .
C48 C49 C50 C54 176.84(9) . .
C46 C45 C50 C49 0.18(14) . .
C42 C45 C50 C49 178.03(9) . .
C46 C45 C50 C54 -177.76(9) . .
C42 C45 C50 C54 0.09(14) . .
C47 C46 C51 C53 37.59(14) . .
C45 C46 C51 C53 -143.47(10) . .
C47 C46 C51 C52 -86.44(13) . .
C45 C46 C51 C52 92.50(12) . .
C49 C50 C54 C55 60.86(13) . .
C45 C50 C54 C55 -121.22(11) . .
C49 C50 C54 C56 -62.75(12) . .
C45 C50 C54 C56 115.18(11) . .
C58 C57 C58 C59 -0.11(7) 2 .
Ga42 C57 C58 C59 179.89(7) . .
C58 C57 C58 C61 179.53(10) 2 .
Ga42 C57 C58 C61 -0.47(10) . .
C57 C58 C59 C60 0.23(13) . .
C61 C58 C59 C60 -179.41(8) . .
C58 C59 C60 C59 -0.11(7) . 2
C59 C58 C61 C62 91.32(12) . .
C57 C58 C61 C62 -88.31(11) . .
C59 C58 C61 C66 -90.46(12) . .
C57 C58 C61 C66 89.90(11) . .
C66 C61 C62 C63 -2.86(15) . .
C58 C61 C62 C63 175.34(9) . .
C66 C61 C62 C67 177.29(9) . .
C58 C61 C62 C67 -4.52(14) . .
C61 C62 C63 C64 0.38(17) . .
C67 C62 C63 C64 -179.76(11) . .
C62 C63 C64 C65 1.73(19) . .
C63 C64 C65 C66 -1.39(18) . .
C64 C65 C66 C61 -1.05(16) . .
C64 C65 C66 C70 177.67(11) . .
C62 C61 C66 C65 3.19(15) . .
C58 C61 C66 C65 -175.00(9) . .
C62 C61 C66 C70 -175.50(10) . .
C58 C61 C66 C70 6.31(15) . .
C63 C62 C67 C68 -67.86(13) . .
C61 C62 C67 C68 111.99(11) . .
C63 C62 C67 C69 56.00(14) . .
C61 C62 C67 C69 -124.15(11) . .
C65 C66 C70 C71 64.07(14) . .
C61 C66 C70 C71 -117.26(12) . .
C65 C66 C70 C72 -59.10(14) . .
C61 C66 C70 C72 119.58(12) . .
